data_4065705
loop_
_publ_author_name
'Zhang, Zhengxing'
'Bu, Xiuli'
'Zhang, Jie'
'Liu, Ruiting'
'Zhou, Xigeng'
'Weng, Linhong'

_publ_section_title
;
 Insertion of Ketenimines into the Ln&#x2212;C \s-Bond of
 Organolanthanides: A New Strategy for Synthesis of Lanthanide 1-Azaallyl
 Complexes
;
_journal_issue 9
_journal_name_full Organometallics
_journal_page_first 2111
_journal_paper_doi 10.1021/om100089a
_journal_volume 29
_journal_year 2010
_chemical_formula_sum 'C38 H42 N O Y'
_chemical_formula_weight 617.64
_chemical_name_systematic
; 
 ? 
;
_space_group_IT_number 14
_symmetry_cell_setting monoclinic
_symmetry_space_group_name_Hall '-P 2yn'
_symmetry_space_group_name_H-M 'P 1 21/n 1'
_atom_sites_solution_hydrogens geom
_atom_sites_solution_primary direct
_atom_sites_solution_secondary difmap
_audit_creation_method SHELXL-97
_cell_angle_alpha 90.00
_cell_angle_beta 98.862(5)
_cell_angle_gamma 90.00
_cell_formula_units_Z 4
_cell_length_a 13.637(4)
_cell_length_b 9.134(3)
_cell_length_c 25.475(8)
_cell_measurement_reflns_used 1524
_cell_measurement_temperature 293(2)
_cell_measurement_theta_max 18.095
_cell_measurement_theta_min 2.655
_cell_volume 3135.3(17)
_computing_cell_refinement 'Bruker SMART'
_computing_data_collection 'Bruker SMART'
_computing_data_reduction 'Bruker SHELXTL'
_computing_molecular_graphics 'Bruker SHELXTL'
_computing_publication_material 'Bruker SHELXTL'
_computing_structure_refinement 'SHELXL-97 (Sheldrick, 1997)'
_computing_structure_solution 'SHELXS-97 (Sheldrick, 1990)'
_diffrn_ambient_temperature 293(2)
_diffrn_measured_fraction_theta_full 0.997
_diffrn_measured_fraction_theta_max 0.997
_diffrn_measurement_device_type 'CCD area detector'
_diffrn_measurement_method 'phi and omega scans'
_diffrn_radiation_monochromator graphite
_diffrn_radiation_source 'fine-focus sealed tube'
_diffrn_radiation_type MoK\a
_diffrn_radiation_wavelength 0.71073
_diffrn_reflns_av_R_equivalents 0.1248
_diffrn_reflns_av_sigmaI/netI 0.1971
_diffrn_reflns_limit_h_max 12
_diffrn_reflns_limit_h_min -16
_diffrn_reflns_limit_k_max 10
_diffrn_reflns_limit_k_min -10
_diffrn_reflns_limit_l_max 30
_diffrn_reflns_limit_l_min -30
_diffrn_reflns_number 12601
_diffrn_reflns_theta_full 25.01
_diffrn_reflns_theta_max 25.01
_diffrn_reflns_theta_min 1.60
_exptl_absorpt_coefficient_mu 1.890
_exptl_absorpt_correction_T_max 0.8635
_exptl_absorpt_correction_T_min 0.7647
_exptl_absorpt_correction_type multi-scan
_exptl_absorpt_process_details sadabs
_exptl_crystal_colour 'orange yellow'
_exptl_crystal_density_diffrn 1.309
_exptl_crystal_density_method 'not measured'
_exptl_crystal_description block
_exptl_crystal_F_000 1296
_exptl_crystal_size_max 0.15
_exptl_crystal_size_mid 0.12
_exptl_crystal_size_min 0.08
_refine_diff_density_max 1.546
_refine_diff_density_min -0.552
_refine_diff_density_rms 0.106
_refine_ls_extinction_method none
_refine_ls_goodness_of_fit_ref 1.004
_refine_ls_hydrogen_treatment constr
_refine_ls_matrix_type full
_refine_ls_number_parameters 345
_refine_ls_number_reflns 5510
_refine_ls_number_restraints 7
_refine_ls_restrained_S_all 1.012
_refine_ls_R_factor_all 0.1542
_refine_ls_R_factor_gt 0.0729
_refine_ls_shift/su_max 0.001
_refine_ls_shift/su_mean 0.000
_refine_ls_structure_factor_coef Fsqd
_refine_ls_weighting_details 'calc w=1/[\s^2^(Fo^2^)+(0.0666P)^2^+0.0000P] where P=(Fo^2^+2Fc^2^)/3'
_refine_ls_weighting_scheme calc
_refine_ls_wR_factor_gt 0.1586
_refine_ls_wR_factor_ref 0.1905
_reflns_number_gt 2412
_reflns_number_total 5510
_reflns_threshold_expression >2sigma(I)
_cod_data_source_file om100089a_si_002.cif
_cod_data_source_block 2-Y-thf
_cod_depositor_comments
;
The following automatic conversions were performed:

'_symmetry_cell_setting' value 'Monoclinic' changed to 'monoclinic'
according to /home/saulius/struct/CIF-dictionaries/cif_core.dic
dictionary named 'cif_core.dic' version 2.4.1 from 2010-06-29.

Automatic conversion script
Id: cif_fix_values 1715 2011-07-08 13:25:40Z adriana 
;
_cod_original_cell_volume 3135.2(17)
_cod_original_sg_symbol_H-M P2(1)/n
_cod_database_code 4065705

loop_
_symmetry_equiv_pos_as_xyz
'x, y, z'
'-x+1/2, y+1/2, -z+1/2'
'-x, -y, -z'
'x-1/2, -y-1/2, z-1/2'

loop_
_atom_site_label
_atom_site_type_symbol
_atom_site_fract_x
_atom_site_fract_y
_atom_site_fract_z
_atom_site_U_iso_or_equiv
_atom_site_adp_type
_atom_site_occupancy
_atom_site_symmetry_multiplicity
_atom_site_calc_flag
_atom_site_refinement_flags
Y1 Y 0.78264(6) 0.79778(8) 0.88249(3) 0.0397(3) Uani 1 1 d .
N1 N 0.6604(4) 0.7842(7) 0.9350(2) 0.0392(15) Uani 1 1 d .
C1 C 0.5876(6) 0.8618(8) 0.9041(3) 0.0373(19) Uani 1 1 d .
C2 C 0.6099(6) 0.9896(8) 0.8795(3) 0.040(2) Uani 1 1 d .
C3 C 0.7030(5) 1.0717(8) 0.8995(3) 0.0365(19) Uani 1 1 d .
C4 C 0.7339(6) 1.1056(8) 0.9521(3) 0.047(2) Uani 1 1 d .
H4A H 0.6988 1.0680 0.9777 0.056 Uiso 1 1 calc R
C5 C 0.8139(7) 1.1923(10) 0.9679(4) 0.063(3) Uani 1 1 d .
H5A H 0.8342 1.2085 1.0040 0.075 Uiso 1 1 calc R
C6 C 0.8643(7) 1.2552(9) 0.9325(4) 0.056(3) Uani 1 1 d .
H6A H 0.9148 1.3219 0.9437 0.067 Uiso 1 1 calc R
C7 C 0.8408(6) 1.2201(9) 0.8801(4) 0.058(2) Uani 1 1 d .
H7A H 0.8785 1.2568 0.8556 0.069 Uiso 1 1 calc R
C8 C 0.7588(5) 1.1278(8) 0.8631(3) 0.044(2) Uani 1 1 d .
H8A H 0.7423 1.1046 0.8273 0.053 Uiso 1 1 calc R
C9 C 0.5439(5) 1.0663(9) 0.8367(3) 0.0373(19) Uani 1 1 d .
C10 C 0.5384(6) 1.2182(10) 0.8370(3) 0.048(2) Uani 1 1 d .
H10A H 0.5748 1.2698 0.8649 0.058 Uiso 1 1 calc R
C11 C 0.4801(6) 1.2946(11) 0.7970(4) 0.059(2) Uani 1 1 d .
H11A H 0.4763 1.3962 0.7981 0.071 Uiso 1 1 calc R
C12 C 0.4278(6) 1.2174(12) 0.7553(4) 0.064(3) Uani 1 1 d .
H12A H 0.3909 1.2674 0.7272 0.077 Uiso 1 1 calc R
C13 C 0.4298(6) 1.0725(11) 0.7552(3) 0.054(2) Uani 1 1 d .
H13A H 0.3920 1.0221 0.7274 0.065 Uiso 1 1 calc R
C14 C 0.4867(6) 0.9939(10) 0.7953(3) 0.050(2) Uani 1 1 d .
H14A H 0.4864 0.8922 0.7944 0.060 Uiso 1 1 calc R
C15 C 0.6441(6) 0.6953(10) 0.9841(3) 0.054(2) Uani 1 1 d .
C16 C 0.5448(6) 0.7146(11) 1.0039(3) 0.081(3) Uani 1 1 d .
H16A H 0.5347 0.8164 1.0109 0.122 Uiso 1 1 calc R
H16B H 0.5452 0.6594 1.0360 0.122 Uiso 1 1 calc R
H16C H 0.4922 0.6803 0.9774 0.122 Uiso 1 1 calc R
C17 C 0.6625(7) 0.5366(10) 0.9739(4) 0.090(4) Uani 1 1 d .
H17A H 0.6138 0.5020 0.9453 0.135 Uiso 1 1 calc R
H17B H 0.6580 0.4809 1.0054 0.135 Uiso 1 1 calc R
H17C H 0.7276 0.5252 0.9644 0.135 Uiso 1 1 calc R
C18 C 0.7223(7) 0.7481(11) 1.0305(3) 0.081(3) Uani 1 1 d .
H18A H 0.7108 0.8493 1.0377 0.121 Uiso 1 1 calc R
H18B H 0.7874 0.7369 1.0212 0.121 Uiso 1 1 calc R
H18C H 0.7172 0.6908 1.0616 0.121 Uiso 1 1 calc R
C19 C 0.4812(6) 0.8070(9) 0.8949(3) 0.043(2) Uani 1 1 d .
C20 C 0.4015(7) 0.8955(9) 0.9029(3) 0.057(2) Uani 1 1 d .
H20A H 0.4144 0.9927 0.9124 0.068 Uiso 1 1 calc R
C21 C 0.3042(7) 0.8471(12) 0.8975(4) 0.067(3) Uani 1 1 d .
H21A H 0.2532 0.9085 0.9043 0.080 Uiso 1 1 calc R
C22 C 0.2862(7) 0.7024(14) 0.8815(4) 0.075(3) Uani 1 1 d .
H22A H 0.2217 0.6663 0.8770 0.090 Uiso 1 1 calc R
C23 C 0.3612(8) 0.6135(11) 0.8725(4) 0.067(3) Uani 1 1 d .
H23A H 0.3466 0.5178 0.8614 0.081 Uiso 1 1 calc R
C24 C 0.4595(6) 0.6605(9) 0.8791(3) 0.049(2) Uani 1 1 d .
H24A H 0.5100 0.5967 0.8733 0.059 Uiso 1 1 calc R
C25 C 0.9611(6) 0.8991(10) 0.9241(4) 0.056(3) Uani 1 1 d .
H25A H 0.9709 0.9986 0.9191 0.067 Uiso 1 1 calc R
C26 C 0.9816(6) 0.7892(11) 0.8894(4) 0.064(3) Uani 1 1 d .
H26A H 1.0074 0.8011 0.8580 0.076 Uiso 1 1 calc R
C27 C 0.9547(6) 0.6541(9) 0.9121(4) 0.059(3) Uani 1 1 d .
H27A H 0.9598 0.5614 0.8977 0.070 Uiso 1 1 calc R
C28 C 0.9198(6) 0.6854(10) 0.9591(3) 0.056(2) Uani 1 1 d .
H28A H 0.8975 0.6171 0.9817 0.067 Uiso 1 1 calc R
C29 C 0.9240(6) 0.8397(10) 0.9671(3) 0.052(2) Uani 1 1 d .
H29A H 0.9055 0.8907 0.9956 0.063 Uiso 1 1 calc R
C30 C 0.6585(7) 0.6823(10) 0.8019(3) 0.054(2) Uani 1 1 d .
H30A H 0.5928 0.6706 0.8070 0.064 Uiso 1 1 calc R
C31 C 0.7012(7) 0.8067(10) 0.7803(3) 0.054(2) Uani 1 1 d .
H31A H 0.6681 0.8925 0.7687 0.065 Uiso 1 1 calc R
C32 C 0.7989(7) 0.7776(13) 0.7798(3) 0.066(3) Uani 1 1 d .
H32A H 0.8438 0.8416 0.7680 0.079 Uiso 1 1 calc R
C33 C 0.8212(7) 0.6388(12) 0.7993(4) 0.060(3) Uani 1 1 d .
H33A H 0.8823 0.5919 0.8022 0.072 Uiso 1 1 calc R
C34 C 0.7348(8) 0.5829(9) 0.8137(3) 0.065(3) Uani 1 1 d .
H34A H 0.7291 0.4916 0.8291 0.078 Uiso 1 1 calc R
O1 O 0.2222(10) 0.2084(17) 0.8097(6) 0.284(7) Uiso 1 1 d D
C35 C 0.1732(11) 0.3184(15) 0.8406(6) 0.166(6) Uiso 1 1 d D
H35A H 0.2135 0.3424 0.8743 0.199 Uiso 1 1 calc R
H35B H 0.1556 0.4073 0.8205 0.199 Uiso 1 1 calc R
C36 C 0.0851(11) 0.2300(17) 0.8474(6) 0.174(7) Uiso 1 1 d D
H36A H 0.0969 0.1822 0.8818 0.209 Uiso 1 1 calc R
H36B H 0.0284 0.2943 0.8468 0.209 Uiso 1 1 calc R
C37 C 0.0630(9) 0.1223(16) 0.8073(6) 0.151(5) Uiso 1 1 d D
H37A H -0.0010 0.1421 0.7861 0.181 Uiso 1 1 calc R
H37B H 0.0608 0.0260 0.8231 0.181 Uiso 1 1 calc R
C38 C 0.1466(12) 0.1290(18) 0.7719(6) 0.182(7) Uiso 1 1 d D
H38A H 0.1691 0.0323 0.7635 0.219 Uiso 1 1 calc R
H38B H 0.1265 0.1839 0.7395 0.219 Uiso 1 1 calc R

loop_
_atom_site_aniso_label
_atom_site_aniso_U_11
_atom_site_aniso_U_22
_atom_site_aniso_U_33
_atom_site_aniso_U_23
_atom_site_aniso_U_13
_atom_site_aniso_U_12
Y1 0.0409(5) 0.0399(5) 0.0374(4) -0.0011(5) 0.0035(3) -0.0015(5)
N1 0.045(4) 0.040(4) 0.031(3) 0.001(3) 0.003(3) -0.006(3)
C1 0.042(5) 0.038(5) 0.034(5) -0.012(4) 0.011(4) -0.003(4)
C2 0.042(5) 0.038(5) 0.041(5) 0.000(4) 0.011(4) -0.002(4)
C3 0.042(5) 0.030(5) 0.036(5) 0.000(4) 0.002(4) 0.002(4)
C4 0.051(6) 0.036(5) 0.053(6) -0.001(4) 0.008(5) -0.004(4)
C5 0.066(6) 0.055(6) 0.058(6) -0.009(5) -0.017(5) -0.009(6)
C6 0.061(6) 0.043(6) 0.059(7) 0.004(5) -0.006(6) -0.012(4)
C7 0.043(5) 0.047(6) 0.086(7) 0.028(5) 0.019(5) -0.004(5)
C8 0.037(5) 0.027(4) 0.066(6) 0.009(4) 0.001(4) -0.003(4)
C9 0.033(5) 0.035(5) 0.046(5) 0.002(4) 0.011(4) -0.001(4)
C10 0.036(5) 0.057(6) 0.051(5) 0.000(5) 0.005(4) 0.002(5)
C11 0.049(6) 0.062(6) 0.066(6) 0.010(6) 0.005(5) 0.014(6)
C12 0.034(5) 0.096(9) 0.061(6) 0.027(6) -0.001(5) 0.021(6)
C13 0.042(6) 0.058(7) 0.057(6) 0.000(5) -0.008(5) -0.002(5)
C14 0.036(5) 0.077(7) 0.038(5) -0.003(5) 0.009(4) -0.009(5)
C15 0.065(6) 0.046(5) 0.052(6) 0.015(5) 0.008(5) -0.006(5)
C16 0.065(7) 0.132(9) 0.049(6) 0.018(6) 0.017(5) -0.004(7)
C17 0.089(8) 0.064(7) 0.109(9) 0.040(6) -0.009(7) -0.015(6)
C18 0.071(7) 0.137(10) 0.034(5) 0.000(5) 0.003(5) -0.017(6)
C19 0.041(5) 0.048(5) 0.039(5) 0.005(5) 0.005(4) 0.004(5)
C20 0.076(7) 0.045(6) 0.048(6) 0.005(5) 0.008(5) -0.008(5)
C21 0.051(7) 0.080(8) 0.072(7) 0.003(6) 0.016(6) -0.006(6)
C22 0.046(6) 0.118(10) 0.062(6) 0.011(8) 0.006(5) -0.020(8)
C23 0.070(7) 0.062(7) 0.069(7) -0.003(5) 0.010(6) -0.032(6)
C24 0.053(6) 0.049(6) 0.046(5) -0.003(4) 0.006(4) -0.012(4)
C25 0.054(6) 0.033(5) 0.074(7) 0.002(5) -0.014(5) 0.000(5)
C26 0.027(5) 0.076(7) 0.084(7) 0.016(7) -0.002(5) 0.005(6)
C27 0.050(6) 0.037(6) 0.082(7) -0.005(5) -0.011(5) 0.011(4)
C28 0.056(6) 0.058(7) 0.049(6) 0.009(5) -0.005(5) -0.003(5)
C29 0.051(6) 0.061(7) 0.038(5) -0.003(4) -0.016(4) 0.005(5)
C30 0.063(6) 0.056(6) 0.040(5) -0.017(5) 0.001(4) -0.010(6)
C31 0.062(6) 0.053(6) 0.045(5) -0.006(5) 0.003(5) -0.002(5)
C32 0.051(7) 0.113(9) 0.039(5) -0.014(6) 0.024(5) -0.017(7)
C33 0.044(6) 0.074(7) 0.065(7) -0.024(6) 0.018(5) 0.009(6)
C34 0.110(9) 0.030(5) 0.050(6) -0.004(4) -0.007(6) 0.008(6)

loop_
_atom_type_symbol
_atom_type_description
_atom_type_scat_dispersion_real
_atom_type_scat_dispersion_imag
_atom_type_scat_source
C C 0.0033 0.0016 'International Tables Vol C Tables 4.2.6.8 and 6.1.1.4'
H H 0.0000 0.0000 'International Tables Vol C Tables 4.2.6.8 and 6.1.1.4'
N N 0.0061 0.0033 'International Tables Vol C Tables 4.2.6.8 and 6.1.1.4'
O O 0.0106 0.0060 'International Tables Vol C Tables 4.2.6.8 and 6.1.1.4'
Y Y -2.7962 3.5667 'International Tables Vol C Tables 4.2.6.8 and 6.1.1.4'

loop_
_geom_angle_atom_site_label_1
_geom_angle_atom_site_label_2
_geom_angle_atom_site_label_3
_geom_angle
N1 Y1 C34 102.7(3)
N1 Y1 C25 119.2(3)
C34 Y1 C25 129.6(3)
N1 Y1 C32 138.2(3)
C34 Y1 C32 49.3(3)
C25 Y1 C32 101.9(3)
N1 Y1 C30 89.7(2)
C34 Y1 C30 30.1(2)
C25 Y1 C30 151.1(3)
C32 Y1 C30 49.9(3)
N1 Y1 C31 109.8(3)
C34 Y1 C31 49.7(3)
C25 Y1 C31 126.5(3)
C32 Y1 C31 29.5(2)
C30 Y1 C31 31.0(2)
N1 Y1 C33 132.7(3)
C34 Y1 C33 30.1(3)
C25 Y1 C33 102.9(3)
C32 Y1 C33 29.8(3)
C30 Y1 C33 50.0(3)
C31 Y1 C33 49.5(3)
N1 Y1 C29 92.0(2)
C34 Y1 C29 135.2(3)
C25 Y1 C29 30.0(2)
C32 Y1 C29 129.7(3)
C30 Y1 C29 164.7(3)
C31 Y1 C29 156.5(3)
C33 Y1 C29 120.4(3)
N1 Y1 C28 92.5(3)
C34 Y1 C28 105.7(3)
C25 Y1 C28 49.8(3)
C32 Y1 C28 122.1(3)
C30 Y1 C28 134.0(3)
C31 Y1 C28 149.0(3)
C33 Y1 C28 99.6(3)
C29 Y1 C28 30.7(2)
N1 Y1 C26 140.8(3)
C34 Y1 C26 99.5(3)
C25 Y1 C26 30.1(2)
C32 Y1 C26 80.1(3)
C30 Y1 C26 123.5(3)
C31 Y1 C26 109.2(3)
C33 Y1 C26 73.7(3)
C29 Y1 C26 50.3(3)
C28 Y1 C26 50.2(3)
N1 Y1 C27 119.4(3)
C34 Y1 C27 86.5(3)
C25 Y1 C27 49.9(3)
C32 Y1 C27 92.3(3)
C30 Y1 C27 116.4(3)
C31 Y1 C27 120.1(3)
C33 Y1 C27 71.9(3)
C29 Y1 C27 50.1(3)
C28 Y1 C27 29.8(2)
C26 Y1 C27 30.9(2)
N1 Y1 C3 67.8(2)
C34 Y1 C3 135.0(3)
C25 Y1 C3 88.9(2)
C32 Y1 C3 107.9(3)
C30 Y1 C3 104.9(3)
C31 Y1 C3 90.6(2)
C33 Y1 C3 137.4(3)
C29 Y1 C3 89.8(2)
C28 Y1 C3 118.3(3)
C26 Y1 C3 115.4(3)
C27 Y1 C3 137.5(2)
N1 Y1 C1 28.11(19)
C34 Y1 C1 97.9(3)
C25 Y1 C1 132.2(3)
C32 Y1 C1 115.1(3)
C30 Y1 C1 74.4(2)
C31 Y1 C1 85.5(2)
C33 Y1 C1 124.3(2)
C29 Y1 C1 112.9(2)
C28 Y1 C1 120.1(3)
C26 Y1 C1 162.0(3)
C27 Y1 C1 147.4(3)
C3 Y1 C1 52.4(2)
N1 Y1 C2 52.7(2)
C34 Y1 C2 108.2(3)
C25 Y1 C2 119.0(2)
C32 Y1 C2 101.8(3)
C30 Y1 C2 78.7(2)
C31 Y1 C2 75.2(2)
C33 Y1 C2 123.9(3)
C29 Y1 C2 114.2(2)
C28 Y1 C2 135.6(3)
C26 Y1 C2 144.9(3)
C27 Y1 C2 164.2(2)
C3 Y1 C2 30.2(2)
C1 Y1 C2 27.60(19)
C1 N1 C15 124.0(6)
C1 N1 Y1 99.5(4)
C15 N1 Y1 135.4(5)
N1 C1 C2 120.5(7)
N1 C1 C19 120.8(7)
C2 C1 C19 118.7(7)
N1 C1 Y1 52.3(4)
C2 C1 Y1 79.0(5)
C19 C1 Y1 142.9(5)
C1 C2 C9 125.7(7)
C1 C2 C3 120.2(7)
C9 C2 C3 113.7(6)
C1 C2 Y1 73.4(4)
C9 C2 Y1 134.4(5)
C3 C2 Y1 69.7(4)
C4 C3 C8 116.8(7)
C4 C3 C2 124.1(7)
C8 C3 C2 118.9(7)
C4 C3 Y1 106.6(5)
C8 C3 Y1 87.8(5)
C2 C3 Y1 80.1(4)
C5 C4 C3 122.0(8)
C6 C5 C4 121.4(9)
C5 C6 C7 119.3(8)
C6 C7 C8 119.8(8)
C3 C8 C7 120.4(8)
C14 C9 C10 117.2(7)
C14 C9 C2 123.0(7)
C10 C9 C2 119.8(7)
C11 C10 C9 121.8(8)
C12 C11 C10 118.7(9)
C13 C12 C11 120.3(8)
C12 C13 C14 121.7(8)
C9 C14 C13 120.2(8)
C17 C15 C16 110.5(8)
C17 C15 N1 108.8(7)
C16 C15 N1 117.1(7)
C17 C15 C18 108.7(7)
C16 C15 C18 104.6(7)
N1 C15 C18 106.8(6)
C20 C19 C24 117.2(8)
C20 C19 C1 122.2(8)
C24 C19 C1 120.5(7)
C21 C20 C19 123.9(9)
C20 C21 C22 117.0(9)
C23 C22 C21 121.1(10)
C22 C23 C24 122.2(9)
C23 C24 C19 118.7(8)
C29 C25 C26 110.6(8)
C29 C25 Y1 75.9(5)
C26 C25 Y1 76.0(5)
C25 C26 C27 106.1(9)
C25 C26 Y1 73.9(5)
C27 C26 Y1 74.6(5)
C28 C27 C26 108.3(8)
C28 C27 Y1 75.0(5)
C26 C27 Y1 74.6(4)
C27 C28 C29 108.4(8)
C27 C28 Y1 75.2(5)
C29 C28 Y1 74.6(4)
C25 C29 C28 106.6(8)
C25 C29 Y1 74.1(5)
C28 C29 Y1 74.7(4)
C34 C30 C31 105.6(8)
C34 C30 Y1 74.0(5)
C31 C30 Y1 74.5(4)
C32 C31 C30 107.9(9)
C32 C31 Y1 75.1(5)
C30 C31 Y1 74.5(4)
C31 C32 C33 109.8(9)
C31 C32 Y1 75.3(5)
C33 C32 Y1 75.9(5)
C32 C33 C34 106.6(9)
C32 C33 Y1 74.3(5)
C34 C33 Y1 73.3(5)
C30 C34 C33 110.1(9)
C30 C34 Y1 75.9(5)
C33 C34 Y1 76.6(5)
C38 O1 C35 110.3(12)
C36 C35 O1 97.5(10)
C37 C36 C35 112.4(12)
C36 C37 C38 107.2(11)
O1 C38 C37 98.1(10)

loop_
_geom_bond_atom_site_label_1
_geom_bond_atom_site_label_2
_geom_bond_distance
Y1 N1 2.295(6)
Y1 C34 2.645(8)
Y1 C25 2.666(8)
Y1 C32 2.667(8)
Y1 C30 2.669(7)
Y1 C31 2.669(8)
Y1 C33 2.687(8)
Y1 C29 2.689(7)
Y1 C28 2.691(8)
Y1 C26 2.692(8)
Y1 C27 2.693(8)
Y1 C3 2.787(7)
Y1 C1 2.859(8)
Y1 C2 2.927(8)
N1 C1 1.366(9)
N1 C15 1.536(9)
C1 C2 1.382(10)
C1 C19 1.519(10)
C2 C9 1.477(10)
C2 C3 1.495(10)
C3 C4 1.378(10)
C3 C8 1.385(10)
C4 C5 1.358(10)
C5 C6 1.345(11)
C6 C7 1.362(11)
C7 C8 1.413(10)
C9 C14 1.380(10)
C9 C10 1.389(9)
C10 C11 1.381(10)
C11 C12 1.377(11)
C12 C13 1.324(11)
C13 C14 1.385(10)
C15 C17 1.500(11)
C15 C16 1.527(11)
C15 C18 1.542(11)
C19 C20 1.394(11)
C19 C24 1.415(10)
C20 C21 1.385(11)
C21 C22 1.394(13)
C22 C23 1.352(12)
C23 C24 1.394(11)
C25 C29 1.386(11)
C25 C26 1.393(11)
C26 C27 1.433(11)
C27 C28 1.385(11)
C28 C29 1.424(11)
C30 C34 1.379(11)
C30 C31 1.425(11)
C31 C32 1.361(11)
C32 C33 1.379(12)
C33 C34 1.384(12)
O1 C38 1.486(14)
O1 C35 1.496(14)
C35 C36 1.480(14)
C36 C37 1.417(13)
C37 C38 1.559(13)
